data_4321569
loop_
_publ_author_name
'Catherine E. Talley'
'Amanda C. Bean'
'Thomas E. Albrecht-Schmitt'

_publ_section_title
;
 Hydrothermal Syntheses of Layered Uranium Oxyfluorides: Illustrations of
 Dimensional Reduction
;
_journal_name_full 'Inorganic Chemistry'
_journal_page_first 5174
_journal_page_last 5175
_journal_paper_doi 10.1021/ic000668e
_journal_volume 39
_journal_year 2000
_chemical_formula_moiety '(C5 H6 N) U2 O4 F5'
_chemical_formula_sum 'C5 H6 F5 N O4 U2'
_chemical_formula_weight 717.17
_chemical_name_systematic
; 
 ? 
;
_space_group_IT_number 12
_symmetry_cell_setting monoclinic
_symmetry_space_group_name_Hall '-C 2y'
_symmetry_space_group_name_H-M 'C 1 2/m 1'
_atom_sites_solution_hydrogens geom
_atom_sites_solution_primary direct
_atom_sites_solution_secondary difmap
_audit_creation_method SHELXL
_cell_angle_alpha 90.00
_cell_angle_beta 102.34(4)
_cell_angle_gamma 90.00
_cell_formula_units_Z 2
_cell_length_a 11.802(6)
_cell_length_b 7.323(3)
_cell_length_c 7.018(4)
_cell_measurement_reflns_used 25
_cell_measurement_temperature 293(2)
_cell_measurement_theta_max 14.43
_cell_measurement_theta_min 8.94
_cell_volume 592.5(5)
_computing_cell_refinement 'Siemens P3-PC'
_computing_data_collection 'Siemens P3-PC'
_computing_data_reduction 'Siemens SHELXTL'
_computing_molecular_graphics 'Siemens SHELXTL'
_computing_publication_material 'Siemens SHELXTL'
_computing_structure_refinement 'SHELXL-93 (Sheldrick, 1993)'
_computing_structure_solution 'SHELXS-86 (Sheldrick, 1990)'
_diffrn_ambient_temperature 293(2)
_diffrn_measurement_device 'Siemens R3m'
_diffrn_measurement_method '2\q-\w scans'
_diffrn_radiation_monochromator graphite
_diffrn_radiation_source 'fine-focus sealed tube'
_diffrn_radiation_type MoK\a
_diffrn_radiation_wavelength 0.71073
_diffrn_reflns_av_R_equivalents 0.0484
_diffrn_reflns_av_sigmaI/netI 0.0209
_diffrn_reflns_limit_h_max 14
_diffrn_reflns_limit_h_min 0
_diffrn_reflns_limit_k_max 8
_diffrn_reflns_limit_k_min 0
_diffrn_reflns_limit_l_max 8
_diffrn_reflns_limit_l_min -8
_diffrn_reflns_number 593
_diffrn_reflns_theta_max 25.05
_diffrn_reflns_theta_min 2.97
_diffrn_standards_decay_% 0
_diffrn_standards_interval_count 97
_diffrn_standards_interval_time na
_diffrn_standards_number 3
_exptl_absorpt_coefficient_mu 27.366
_exptl_absorpt_correction_T_max 0.1510
_exptl_absorpt_correction_T_min 0.0826
_exptl_absorpt_correction_type integration
_exptl_crystal_colour 'pale yellow'
_exptl_crystal_density_diffrn 4.020
_exptl_crystal_density_meas ?
_exptl_crystal_density_method na
_exptl_crystal_description prismatic
_exptl_crystal_F_000 610
_exptl_crystal_size_max 0.43
_exptl_crystal_size_mid 0.10
_exptl_crystal_size_min 0.10
_refine_diff_density_max 5.137
_refine_diff_density_min -2.623
_refine_diff_density_rms 0.455
_refine_ls_extinction_coef 0.0137(14)
_refine_ls_extinction_expression Fc^*^=kFc[1+0.001xFc^2^\l^3^/sin(2\q)]^-1/4^
_refine_ls_extinction_method SHELXL
_refine_ls_goodness_of_fit_all 1.120
_refine_ls_goodness_of_fit_obs 1.121
_refine_ls_hydrogen_treatment 'riding, fixed isotropic U'
_refine_ls_matrix_type full
_refine_ls_number_parameters 48
_refine_ls_number_reflns 565
_refine_ls_number_restraints 0
_refine_ls_restrained_S_all 1.120
_refine_ls_restrained_S_obs 1.121
_refine_ls_R_factor_all 0.0418
_refine_ls_R_factor_obs 0.0399
_refine_ls_shift/esd_max 0.001
_refine_ls_shift/esd_mean 0.000
_refine_ls_structure_factor_coef Fsqd
_refine_ls_weighting_details 'w=1/[\s^2^(Fo^2^)+(0.0812P)^2^+0.0000P] where P=(Fo^2^+2Fc^2^)/3'
_refine_ls_weighting_scheme calc
_refine_ls_wR_factor_all 0.0958
_refine_ls_wR_factor_obs 0.0935
_reflns_number_observed 540
_reflns_number_total 565
_reflns_observed_criterion >2sigma(I)
_cod_data_source_file ic000668e_1.cif
_cod_data_source_block abs1
_cod_depositor_comments
;
The following automatic conversions were performed:

'_exptl_crystal_density_meas' value 'nm' was changed to '?' - the
value is perceived as not measured.

Automatic conversion script
Id: cif_fix_values 3008 2015-01-20 13:52:24Z robertas 

The following automatic conversions were performed:

'_refine_ls_weighting_scheme' value 'calc
w=1/[\s^2^(Fo^2^)+(0.0812P)^2^+0.0000P] where P=(Fo^2^+2Fc^2^)/3' was
changed to 'calc'. New tag '_refine_ls_weighting_details' was
created. The value of the new tag was set to
'w=1/[\s^2^(Fo^2^)+(0.0812P)^2^+0.0000P] where P=(Fo^2^+2Fc^2^)/3'.

Automatic conversion script
Id: cif_fix_values 3143 2015-03-26 13:38:13Z robertas 
;
_cod_database_code 4321569

loop_
_symmetry_equiv_pos_as_xyz
'x, y, z'
'-x, y, -z'
'x+1/2, y+1/2, z'
'-x+1/2, y+1/2, -z'
'-x, -y, -z'
'x, -y, z'
'-x+1/2, -y+1/2, -z'
'x+1/2, -y+1/2, z'

loop_
_atom_site_aniso_label
_atom_site_aniso_U_11
_atom_site_aniso_U_22
_atom_site_aniso_U_33
_atom_site_aniso_U_23
_atom_site_aniso_U_13
_atom_site_aniso_U_12
U1 0.0183(5) 0.0124(5) 0.0333(5) 0.000 0.0090(3) 0.000
O1 0.039(7) 0.054(9) 0.035(6) 0.000 0.010(5) 0.000
O2 0.032(7) 0.045(8) 0.037(6) 0.000 0.003(5) 0.000
F1 0.042(9) 0.026(7) 0.100(13) 0.000 0.041(9) 0.000
F2 0.015(3) 0.015(3) 0.073(4) -0.002(3) 0.016(3) -0.002(2)
N1 0.048(12) 0.132(27) 0.071(13) 0.000 0.023(10) 0.000
C1 0.071(12) 0.067(11) 0.094(13) -0.040(10) -0.009(10) 0.032(10)

loop_
_atom_site_label
_atom_site_type_symbol
_atom_site_fract_x
_atom_site_fract_y
_atom_site_fract_z
_atom_site_U_iso_or_equiv
_atom_site_thermal_displace_type
_atom_site_occupancy
_atom_site_calc_flag
_atom_site_refinement_flags
_atom_site_disorder_group
U1 U 0.30561(4) -0.5000 0.49802(6) 0.0209(4) Uani 1 d S .
O1 O 0.2755(13) -0.5000 0.2427(19) 0.042(3) Uani 1 d S .
O2 O 0.3371(12) -0.5000 0.7551(19) 0.038(3) Uani 1 d S .
F1 F 0.5000 -0.5000 0.5000 0.052(4) Uani 1 d S .
F2 F 0.1491(5) -0.3092(8) 0.5053(11) 0.0334(14) Uani 1 d . .
N1 N -0.0476(18) -0.5000 0.1534(34) 0.082(8) Uani 1 d S .
H2A H -0.0770(18) -0.5000 0.2556(34) 0.099 Uiso 1 calc SR .
C1 C -0.0252(13) -0.3379(28) 0.0753(26) 0.081(6) Uani 1 d . .
H1A H -0.0451(13) -0.2285(28) 0.1271(26) 0.097 Uiso 1 calc R .

loop_
_atom_type_symbol
_atom_type_description
_atom_type_scat_dispersion_real
_atom_type_scat_dispersion_imag
_atom_type_scat_source
C C 0.0033 0.0016 'International Tables Vol C Tables 4.2.6.8 and 6.1.1.4'
H H 0.0000 0.0000 'International Tables Vol C Tables 4.2.6.8 and 6.1.1.4'
N N 0.0061 0.0033 'International Tables Vol C Tables 4.2.6.8 and 6.1.1.4'
O O 0.0106 0.0060 'International Tables Vol C Tables 4.2.6.8 and 6.1.1.4'
F F 0.0171 0.0103 'International Tables Vol C Tables 4.2.6.8 and 6.1.1.4'
U U -9.6767 9.6646 'International Tables Vol C Tables 4.2.6.8 and 6.1.1.4'

loop_
_geom_angle_atom_site_label_1
_geom_angle_atom_site_label_2
_geom_angle_atom_site_label_3
_geom_angle
_geom_angle_site_symmetry_1
_geom_angle_site_symmetry_3
_geom_angle_publ_flag
O1 U1 O2 179.5(5) . . ?
O1 U1 F1 89.4(5) . . ?
O2 U1 F1 90.1(5) . . ?
O1 U1 F2 92.0(4) . 6_545 ?
O2 U1 F2 88.4(4) . 6_545 ?
F1 U1 F2 143.03(13) . 6_545 ?
O1 U1 F2 92.0(4) . . ?
O2 U1 F2 88.4(4) . . ?
F1 U1 F2 143.03(13) . . ?
F2 U1 F2 73.9(3) 6_545 . ?
O1 U1 F2 89.2(2) . 7_546 ?
O2 U1 F2 90.7(2) . 7_546 ?
F1 U1 F2 76.61(13) . 7_546 ?
F2 U1 F2 140.3(2) 6_545 7_546 ?
F2 U1 F2 66.5(2) . 7_546 ?
O1 U1 F2 89.2(2) . 4_546 ?
O2 U1 F2 90.7(2) . 4_546 ?
F1 U1 F2 76.61(13) . 4_546 ?
F2 U1 F2 66.5(2) 6_545 4_546 ?
F2 U1 F2 140.3(2) . 4_546 ?
F2 U1 F2 153.2(3) 7_546 4_546 ?
O1 U1 U1 90.7(2) . 7_536 ?
O2 U1 U1 89.5(2) . 7_536 ?
F1 U1 U1 109.80(2) . 7_536 ?
F2 U1 U1 33.26(13) 6_545 7_536 ?
F2 U1 U1 107.12(14) . 7_536 ?
F2 U1 U1 173.59(13) 7_546 7_536 ?
F2 U1 U1 33.22(13) 4_546 7_536 ?
O1 U1 U1 90.7(2) . 7_546 ?
O2 U1 U1 89.5(2) . 7_546 ?
F1 U1 U1 109.80(2) . 7_546 ?
F2 U1 U1 107.12(14) 6_545 7_546 ?
F2 U1 U1 33.26(13) . 7_546 ?
F2 U1 U1 33.22(13) 7_546 7_546 ?
F2 U1 U1 173.59(13) 4_546 7_546 ?
U1 U1 U1 140.38(3) 7_536 7_546 ?
U1 F1 U1 180.0 5_646 . ?
U1 F2 U1 113.5(2) . 7_546 ?
C1 N1 C1 122.0(20) 6_545 . ?
C1 C1 N1 118.9(10) 2 . ?

loop_
_geom_bond_atom_site_label_1
_geom_bond_atom_site_label_2
_geom_bond_distance
_geom_bond_site_symmetry_2
_geom_bond_publ_flag
U1 O1 1.751(13) . ?
U1 O2 1.762(13) . ?
U1 F1 2.2913(12) . ?
U1 F2 2.325(5) 6_545 ?
U1 F2 2.325(5) . ?
U1 F2 2.328(6) 7_546 ?
U1 F2 2.328(6) 4_546 ?
U1 U1 3.8918(15) 7_536 ?
U1 U1 3.8918(15) 7_546 ?
F1 U1 2.2913(12) 5_646 ?
F2 U1 2.328(6) 7_546 ?
N1 C1 1.36(2) 6_545 ?
N1 C1 1.36(2) . ?
C1 C1 1.32(3) 2 ?
